data_2220331
loop_
_publ_author_name
'Chen, Hongyu'
'Li, Ping'
'Dong, Lihua'
'Zhu, Xiaohui'
'Fang, Qi'

_publ_section_title (Croconato-\k^2^<i>O</i>,<i>O</i>')bis(1,10-phenanthroline-\k^2^<i>N</i>,<i>N</i>')zinc(II)
_journal_coeditor_code SG2254
_journal_issue 12
_journal_name_full 'Acta Crystallographica Section E'
_journal_page_first m1507
_journal_page_last m1508
_journal_paper_doi 10.1107/S1600536808033709
_journal_volume 64
_journal_year 2008
_chemical_formula_iupac '[Zn (C5 O5) (C12 H8 N2)2]'
_chemical_formula_moiety 'C29 H16 N4 O5 Zn'
_chemical_formula_sum 'C29 H16 N4 O5 Zn'
_chemical_formula_weight 565.83
_chemical_name_systematic
;
(Croconato-\k^2^<i>O</i>,<i>O</i>')bis(1,10-phenanthroline-
\k^2^<i>N</i>,<i>N</i>')zinc(II)
;
_space_group_IT_number 60
_symmetry_cell_setting orthorhombic
_symmetry_space_group_name_Hall '-P 2n 2ab'
_symmetry_space_group_name_H-M 'P b c n'
_atom_sites_solution_hydrogens geom
_atom_sites_solution_primary direct
_atom_sites_solution_secondary difmap
_audit_creation_method SHELXL-97
_cell_angle_alpha 90.00
_cell_angle_beta 90.00
_cell_angle_gamma 90.00
_cell_formula_units_Z 4
_cell_length_a 12.2605(4)
_cell_length_b 11.0133(3)
_cell_length_c 17.2745(5)
_cell_measurement_reflns_used 3967
_cell_measurement_temperature 293(2)
_cell_measurement_theta_max 27.53
_cell_measurement_theta_min 2.75
_cell_volume 2332.55(12)
_computing_cell_refinement 'APEX2 (Bruker, 2005)'
_computing_data_collection 'APEX2 (Bruker, 2005)'
_computing_data_reduction 'APEX2 (Bruker, 2005)'
_computing_molecular_graphics 'SHELXTL (Sheldrick, 2008)'
_computing_publication_material 'WinGX (Farrugia, 1999)'
_computing_structure_refinement 'SHELXL97 (Sheldrick, 2008)'
_computing_structure_solution 'SIR97 (Altomare <i>et al.</i>,  1999)'
_diffrn_ambient_temperature 295(2)
_diffrn_detector_area_resol_mean 10.0
_diffrn_measured_fraction_theta_full 0.992
_diffrn_measured_fraction_theta_max 0.99
_diffrn_measurement_device_type 'Bruker APEXII CCD area-detector'
_diffrn_measurement_method '\f and \w'
_diffrn_radiation_monochromator graphite
_diffrn_radiation_source 'fine-focus sealed tube'
_diffrn_radiation_type MoK\a
_diffrn_radiation_wavelength 0.71073
_diffrn_reflns_av_R_equivalents 0.0192
_diffrn_reflns_av_sigmaI/netI 0.0183
_diffrn_reflns_limit_h_max 14
_diffrn_reflns_limit_h_min -15
_diffrn_reflns_limit_k_max 13
_diffrn_reflns_limit_k_min -14
_diffrn_reflns_limit_l_max 21
_diffrn_reflns_limit_l_min -21
_diffrn_reflns_number 9769
_diffrn_reflns_theta_full 26.01
_diffrn_reflns_theta_max 27.58
_diffrn_reflns_theta_min 2.36
_diffrn_standards_decay_% 1
_diffrn_standards_number 0
_exptl_absorpt_coefficient_mu 1.105
_exptl_absorpt_correction_T_max 0.782
_exptl_absorpt_correction_T_min 0.743
_exptl_absorpt_correction_type multi-scan
_exptl_absorpt_process_details '(APEX2; Bruker, 2005)'
_exptl_crystal_colour yellow
_exptl_crystal_density_diffrn 1.611
_exptl_crystal_density_method 'not measured'
_exptl_crystal_description prism
_exptl_crystal_F_000 1152
_exptl_crystal_size_max 0.28
_exptl_crystal_size_mid 0.23
_exptl_crystal_size_min 0.15
_refine_diff_density_max 0.290
_refine_diff_density_min -0.324
_refine_ls_extinction_coef 0.0037(5)
_refine_ls_extinction_expression Fc^*^=kFc[1+0.001xFc^2^\l^3^/sin(2\q)]^-1/4^
_refine_ls_extinction_method 'SHELXL97 (Sheldrick, 2008)'
_refine_ls_goodness_of_fit_ref 1.278
_refine_ls_hydrogen_treatment constr
_refine_ls_matrix_type full
_refine_ls_number_parameters 179
_refine_ls_number_reflns 2627
_refine_ls_number_restraints 0
_refine_ls_restrained_S_all 1.278
_refine_ls_R_factor_all 0.0374
_refine_ls_R_factor_gt 0.0289
_refine_ls_shift/su_max 0.000
_refine_ls_shift/su_mean 0.000
_refine_ls_structure_factor_coef Fsqd
_refine_ls_weighting_details 'calc w=1/[\s^2^(Fo^2^)+(0.0414P)^2^+0.6435P] where P=(Fo^2^+2Fc^2^)/3'
_refine_ls_weighting_scheme calc
_refine_ls_wR_factor_gt 0.0810
_refine_ls_wR_factor_ref 0.0960
_reflns_number_gt 2164
_reflns_number_total 2627
_reflns_threshold_expression I>2\s(I)
_cod_data_source_file sg2254.cif
_cod_data_source_block I
_cod_database_code 2220331
_cod_database_fobs_code 2220331

loop_
_symmetry_equiv_pos_as_xyz
'x, y, z'
'-x+1/2, -y+1/2, z+1/2'
'-x, y, -z+1/2'
'x+1/2, -y+1/2, -z'
'-x, -y, -z'
'x-1/2, y-1/2, -z-1/2'
'x, -y, z-1/2'
'-x-1/2, y-1/2, z'

loop_
_atom_site_type_symbol
_atom_site_label
_atom_site_fract_x
_atom_site_fract_y
_atom_site_fract_z
_atom_site_U_iso_or_equiv
_atom_site_adp_type
_atom_site_calc_flag
_atom_site_refinement_flags
_atom_site_occupancy
C C1 1.14583(16) -0.08987(18) 0.66696(12) 0.0370(4) Uani d . 1
H H1 1.1977 -0.0725 0.7047 0.044 Uiso calc R 1
C C2 1.17077(19) -0.1768(2) 0.61125(13) 0.0442(5) Uani d . 1
H H2 1.2374 -0.2171 0.6123 0.053 Uiso calc R 1
C C3 1.09642(18) -0.20164(18) 0.55543(12) 0.0411(5) Uani d . 1
H H3 1.1121 -0.2598 0.5180 0.049 Uiso calc R 1
C C4 0.99594(16) -0.14043(18) 0.55356(12) 0.0346(4) Uani d . 1
C C5 0.97663(15) -0.05585(16) 0.61341(10) 0.0284(4) Uani d . 1
C C6 0.91524(18) -0.15647(19) 0.49514(12) 0.0406(5) Uani d . 1
H H6 0.9282 -0.2110 0.4551 0.049 Uiso calc R 1
C C7 0.82034(19) -0.09419(19) 0.49667(13) 0.0434(5) Uani d . 1
H H7 0.7700 -0.1051 0.4570 0.052 Uiso calc R 1
C C8 0.79598(16) -0.01181(19) 0.55831(11) 0.0371(4) Uani d . 1
C C9 0.87469(15) 0.00774(16) 0.61615(11) 0.0305(4) Uani d . 1
C C10 0.69824(18) 0.0534(2) 0.56380(14) 0.0503(6) Uani d . 1
H H10 0.6443 0.0438 0.5264 0.060 Uiso calc R 1
C C11 0.68264(19) 0.1309(2) 0.62399(15) 0.0535(6) Uani d . 1
H H11 0.6177 0.1740 0.6281 0.064 Uiso calc R 1
C C12 0.76426(18) 0.1457(2) 0.67964(13) 0.0460(5) Uani d . 1
H H12 0.7522 0.1985 0.7208 0.055 Uiso calc R 1
C C13 0.96697(16) 0.35065(18) 0.78378(11) 0.0334(4) Uani d . 1
C C14 0.94811(17) 0.47521(18) 0.80990(13) 0.0409(5) Uani d . 1
C C15 1.0000 0.5549(3) 0.7500 0.0419(7) Uani d S 1
N N1 1.05186(12) -0.03074(13) 0.66885(9) 0.0290(3) Uani d . 1
N N2 0.85892(13) 0.08653(15) 0.67547(9) 0.0352(4) Uani d . 1
O O1 0.93325(12) 0.25245(13) 0.81491(8) 0.0415(3) Uani d . 1
O O2 0.89952(16) 0.50881(16) 0.86832(11) 0.0659(5) Uani d . 1
O O3 1.0000 0.6664(2) 0.7500 0.0560(7) Uani d S 1
Zn Zn1 1.0000 0.10546(3) 0.7500 0.03197(13) Uani d S 1

loop_
_atom_site_aniso_label
_atom_site_aniso_U_11
_atom_site_aniso_U_22
_atom_site_aniso_U_33
_atom_site_aniso_U_12
_atom_site_aniso_U_13
_atom_site_aniso_U_23
C1 0.0350(10) 0.0405(11) 0.0355(11) 0.0036(8) -0.0035(8) 0.0000(8)
C2 0.0441(11) 0.0421(11) 0.0465(13) 0.0118(9) 0.0055(10) -0.0014(9)
C3 0.0551(13) 0.0326(10) 0.0356(11) 0.0030(9) 0.0093(9) -0.0061(9)
C4 0.0457(11) 0.0278(8) 0.0302(10) -0.0086(8) 0.0057(8) -0.0008(8)
C5 0.0348(9) 0.0270(9) 0.0235(9) -0.0044(7) -0.0003(7) 0.0029(7)
C6 0.0579(13) 0.0387(11) 0.0253(10) -0.0166(10) -0.0015(9) -0.0029(8)
C7 0.0504(12) 0.0458(12) 0.0340(12) -0.0204(10) -0.0078(9) 0.0041(9)
C8 0.0347(9) 0.0427(11) 0.0340(11) -0.0090(8) -0.0040(8) 0.0107(8)
C9 0.0325(9) 0.0317(9) 0.0275(10) -0.0034(7) 0.0032(7) 0.0062(7)
C10 0.0369(11) 0.0632(15) 0.0507(14) -0.0041(10) -0.0093(10) 0.0208(12)
C11 0.0378(11) 0.0656(15) 0.0572(15) 0.0163(11) 0.0031(10) 0.0239(13)
C12 0.0486(12) 0.0514(13) 0.0380(12) 0.0166(10) 0.0035(9) 0.0067(10)
C13 0.0377(9) 0.0342(10) 0.0283(10) -0.0010(8) 0.0009(8) -0.0019(8)
C14 0.0403(11) 0.0357(10) 0.0468(13) 0.0004(9) 0.0011(9) -0.0078(9)
C15 0.0364(14) 0.0334(15) 0.056(2) 0.000 -0.0102(13) 0.000
N1 0.0323(8) 0.0298(8) 0.0250(8) 0.0014(6) 0.0021(6) 0.0004(6)
N2 0.0361(8) 0.0388(9) 0.0307(9) 0.0075(7) 0.0039(7) 0.0040(7)
O1 0.0567(9) 0.0360(7) 0.0320(8) -0.0025(6) 0.0138(6) 0.0001(6)
O2 0.0795(12) 0.0528(10) 0.0653(12) -0.0019(9) 0.0307(10) -0.0207(9)
O3 0.0662(16) 0.0286(11) 0.0731(18) 0.000 -0.0109(12) 0.000
Zn1 0.0409(2) 0.03008(19) 0.0249(2) 0.000 0.00062(12) 0.000

loop_
_atom_type_symbol
_atom_type_description
_atom_type_scat_dispersion_real
_atom_type_scat_dispersion_imag
_atom_type_scat_source
C C 0.0033 0.0016 'International Tables Vol C Tables 4.2.6.8 and 6.1.1.4'
H H 0.0000 0.0000 'International Tables Vol C Tables 4.2.6.8 and 6.1.1.4'
N N 0.0061 0.0033 'International Tables Vol C Tables 4.2.6.8 and 6.1.1.4'
O O 0.0106 0.0060 'International Tables Vol C Tables 4.2.6.8 and 6.1.1.4'
Zn Zn 0.2839 1.4301 'International Tables Vol C Tables 4.2.6.8 and 6.1.1.4'

loop_
_geom_angle_atom_site_label_1
_geom_angle_atom_site_label_2
_geom_angle_atom_site_label_3
_geom_angle_site_symmetry_1
_geom_angle_site_symmetry_3
_geom_angle
N1 C1 C2 . . 123.14(19)
N1 C1 H1 . . 118.4
C2 C1 H1 . . 118.4
C3 C2 C1 . . 118.91(19)
C3 C2 H2 . . 120.5
C1 C2 H2 . . 120.5
C2 C3 C4 . . 120.63(19)
C2 C3 H3 . . 119.7
C4 C3 H3 . . 119.7
C3 C4 C5 . . 116.54(18)
C3 C4 C6 . . 124.48(19)
C5 C4 C6 . . 118.96(18)
N1 C5 C4 . . 122.48(17)
N1 C5 C9 . . 118.00(17)
C4 C5 C9 . . 119.52(17)
C7 C6 C4 . . 121.43(19)
C7 C6 H6 . . 119.3
C4 C6 H6 . . 119.3
C6 C7 C8 . . 121.09(19)
C6 C7 H7 . . 119.5
C8 C7 H7 . . 119.5
C10 C8 C9 . . 117.4(2)
C10 C8 C7 . . 123.7(2)
C9 C8 C7 . . 118.88(19)
N2 C9 C8 . . 122.48(18)
N2 C9 C5 . . 117.50(17)
C8 C9 C5 . . 120.02(18)
C11 C10 C8 . . 119.6(2)
C11 C10 H10 . . 120.2
C8 C10 H10 . . 120.2
C10 C11 C12 . . 119.9(2)
C10 C11 H11 . . 120.0
C12 C11 H11 . . 120.0
N2 C12 C11 . . 121.9(2)
N2 C12 H12 . . 119.0
C11 C12 H12 . . 119.0
O1 C13 C13 . 3_756 122.05(11)
O1 C13 C14 . . 127.84(18)
C13 C13 C14 3_756 . 110.10(12)
O2 C14 C13 . . 127.8(2)
O2 C14 C15 . . 126.6(2)
C13 C14 C15 . . 105.61(19)
O3 C15 C14 . 3_756 125.84(13)
O3 C15 C14 . . 125.84(13)
C14 C15 C14 3_756 . 108.3(3)
C1 N1 C5 . . 118.26(17)
C1 N1 Zn1 . . 128.09(13)
C5 N1 Zn1 . . 113.65(12)
C12 N2 C9 . . 118.54(18)
C12 N2 Zn1 . . 128.01(15)
C9 N2 Zn1 . . 113.37(12)
C13 O1 Zn1 . . 107.30(12)
O1 Zn1 O1 . 3_756 81.23(7)
O1 Zn1 N1 . . 170.49(6)
O1 Zn1 N1 3_756 . 94.20(5)
O1 Zn1 N1 . 3_756 94.20(5)
O1 Zn1 N1 3_756 3_756 170.49(6)
N1 Zn1 N1 . 3_756 91.48(8)
O1 Zn1 N2 . . 94.54(6)
O1 Zn1 N2 3_756 . 93.84(6)
N1 Zn1 N2 . . 77.37(6)
N1 Zn1 N2 3_756 . 94.83(6)
O1 Zn1 N2 . 3_756 93.84(6)
O1 Zn1 N2 3_756 3_756 94.54(6)
N1 Zn1 N2 . 3_756 94.83(6)
N1 Zn1 N2 3_756 3_756 77.37(6)
N2 Zn1 N2 . 3_756 168.95(9)

loop_
_geom_bond_atom_site_label_1
_geom_bond_atom_site_label_2
_geom_bond_site_symmetry_2
_geom_bond_distance
_geom_bond_publ_flag
C1 N1 . 1.324(2) ?
C1 C2 . 1.391(3) ?
C1 H1 . 0.9300 ?
C2 C3 . 1.355(3) ?
C2 H2 . 0.9300 ?
C3 C4 . 1.405(3) ?
C3 H3 . 0.9300 ?
C4 C5 . 1.412(3) ?
C4 C6 . 1.424(3) ?
C5 N1 . 1.358(2) ?
C5 C9 . 1.433(3) ?
C6 C7 . 1.351(3) ?
C6 H6 . 0.9300 ?
C7 C8 . 1.430(3) ?
C7 H7 . 0.9300 ?
C8 C10 . 1.400(3) ?
C8 C9 . 1.406(3) ?
C9 N2 . 1.357(2) ?
C10 C11 . 1.359(4) ?
C10 H10 . 0.9300 ?
C11 C12 . 1.397(3) ?
C11 H11 . 0.9300 ?
C12 N2 . 1.333(3) ?
C12 H12 . 0.9300 ?
C13 O1 . 1.277(2) ?
C13 C13 3_756 1.420(4) ?
C13 C14 . 1.462(3) ?
C14 O2 . 1.229(3) ?
C14 C15 . 1.498(3) ?
C15 O3 . 1.229(4) ?
C15 C14 3_756 1.498(3) ?
N1 Zn1 . 2.1493(15) y
N2 Zn1 . 2.1664(17) y
O1 Zn1 . 2.1325(14) y
Zn1 O1 3_756 2.1325(14) ?
Zn1 N1 3_756 2.1493(15) ?
Zn1 N2 3_756 2.1664(17) ?

loop_
_geom_hbond_atom_site_label_D
_geom_hbond_atom_site_label_H
_geom_hbond_atom_site_label_A
_geom_hbond_site_symmetry_A
_geom_hbond_distance_DH
_geom_hbond_distance_HA
_geom_hbond_distance_DA
_geom_hbond_angle_DHA
_geom_hbond_publ_flag
C6 H6 O1 7_555 0.93 2.47 3.295(2) 149 y
C11 H11 O3 6_557 0.93 2.55 3.147(2) 122 y
